data_7022662
loop_
_publ_author_name
'Akhuli, Bidyut'
'Ghosh, Pradyut'

_publ_section_title
;
 Selective recognition of sulphate in a Cu(II) assisted 1D polymer of a
 simple pentafluorophenyl substituted pyridyl-urea via second sphere
 coordination.
;
_journal_issue 16
_journal_name_full 'Dalton transactions (Cambridge, England : 2003)'
_journal_page_first 5818
_journal_page_last 5825
_journal_paper_doi 10.1039/c3dt32710h
_journal_volume 42
_journal_year 2013
_chemical_formula_sum 'C54 H38 Cu F20 N14 O10 S'
_chemical_formula_weight 1518.58
_chemical_name_systematic
;
?
;
_space_group_IT_number 2
_symmetry_cell_setting triclinic
_symmetry_space_group_name_Hall '-P 1'
_symmetry_space_group_name_H-M 'P -1'
_atom_sites_solution_hydrogens geom
_atom_sites_solution_primary direct
_atom_sites_solution_secondary difmap
_audit_creation_method SHELXL-97
_cell_angle_alpha 95.942(3)
_cell_angle_beta 104.696(3)
_cell_angle_gamma 111.866(3)
_cell_formula_units_Z 2
_cell_length_a 11.7823(17)
_cell_length_b 14.103(2)
_cell_length_c 23.068(3)
_cell_measurement_reflns_used 9360
_cell_measurement_temperature 150(2)
_cell_measurement_theta_max 24.60
_cell_measurement_theta_min 2.17
_cell_volume 3356.2(8)
_computing_cell_refinement 'Bruker SAINT'
_computing_data_collection 'Bruker APEX2'
_computing_data_reduction 'Bruker SAINT'
_computing_molecular_graphics 'MERCURY 2.3'
_computing_publication_material 'ORTEP 3v.2'
_computing_structure_refinement 'SHELXL-97 (Sheldrick, 2008)'
_diffrn_ambient_temperature 150(2)
_diffrn_measured_fraction_theta_full 0.992
_diffrn_measured_fraction_theta_max 0.992
_diffrn_measurement_device_type 'Bruker APEX-II CCD'
_diffrn_measurement_method '\f and \w scans'
_diffrn_radiation_monochromator graphite
_diffrn_radiation_source 'fine-focus sealed tube'
_diffrn_radiation_type MoK\a
_diffrn_radiation_wavelength 0.71073
_diffrn_reflns_av_R_equivalents 0.0322
_diffrn_reflns_av_unetI/netI 0.0398
_diffrn_reflns_limit_h_max 14
_diffrn_reflns_limit_h_min -14
_diffrn_reflns_limit_k_max 17
_diffrn_reflns_limit_k_min -17
_diffrn_reflns_limit_l_max 26
_diffrn_reflns_limit_l_min -27
_diffrn_reflns_number 34038
_diffrn_reflns_theta_full 25.66
_diffrn_reflns_theta_max 25.66
_diffrn_reflns_theta_min 0.94
_exptl_absorpt_coefficient_mu 0.476
_exptl_absorpt_correction_T_max 0.9720
_exptl_absorpt_correction_T_min 0.6476
_exptl_absorpt_correction_type multi-scan
_exptl_absorpt_process_details SADABS
_exptl_crystal_colour BLUE
_exptl_crystal_density_diffrn 1.503
_exptl_crystal_density_method 'not measured'
_exptl_crystal_description BLOCK
_exptl_crystal_F_000 1530
_exptl_crystal_size_max 1.00
_exptl_crystal_size_mid 0.08
_exptl_crystal_size_min 0.06
_platon_squeeze_details
;
The unit cell contains one disordered N,N-dimethylformamide molecule which has been treated as a diffuse contribution to the overall scatterin without
specific atom positions by SQUEEZE/PLATON.
;
_refine_diff_density_max 1.613
_refine_diff_density_min -1.234
_refine_diff_density_rms 0.083
_refine_ls_extinction_method none
_refine_ls_goodness_of_fit_ref 1.162
_refine_ls_hydrogen_treatment mixed
_refine_ls_matrix_type full
_refine_ls_number_parameters 878
_refine_ls_number_reflns 12616
_refine_ls_number_restraints 0
_refine_ls_restrained_S_all 1.162
_refine_ls_R_factor_all 0.0917
_refine_ls_R_factor_gt 0.0729
_refine_ls_shift/su_max 0.015
_refine_ls_shift/su_mean 0.000
_refine_ls_structure_factor_coef Fsqd
_refine_ls_weighting_details 'calc w=1/[\s^2^(Fo^2^)+(0.1422P)^2^+1.8334P] where P=(Fo^2^+2Fc^2^)/3'
_refine_ls_weighting_scheme calc
_refine_ls_wR_factor_gt 0.2309
_refine_ls_wR_factor_ref 0.2477
_reflns_number_gt 9138
_reflns_number_total 12616
_reflns_threshold_expression >2\s(I)
_cod_data_source_file c3dt32710h.txt
_cod_data_source_block aaa-sr
_cod_depositor_comments
;
The following automatic conversions were performed:

'_symmetry_cell_setting' value 'Triclinic' changed to 'triclinic'
according to /home/saulius/struct/CIF-dictionaries/cif_core.dic
dictionary named 'cif_core.dic' version 2.4.2 from
2011-04-26.

'_exptl_absorpt_correction_type' value 'MULTI-SCAN'
changed to 'multi-scan' according to
/home/saulius/struct/CIF-dictionaries/cif_core.dic dictionary named
'cif_core.dic' version 2.4.2 from 2011-04-26.

Automatic conversion script
Id: cif_fix_values 1891 2012-01-12 08:04:46Z andrius 
;
_cod_original_cell_volume 3356.3(8)
_cod_original_sg_symbol_H-M 'P-1 '
_cod_database_code 7022662

loop_
_symmetry_equiv_pos_as_xyz
'x, y, z'
'-x, -y, -z'

loop_
_atom_site_label
_atom_site_type_symbol
_atom_site_fract_x
_atom_site_fract_y
_atom_site_fract_z
_atom_site_U_iso_or_equiv
_atom_site_adp_type
_atom_site_occupancy
_atom_site_symmetry_multiplicity
_atom_site_calc_flag
_atom_site_refinement_flags
C44 C 1.3379(7) 0.3932(7) 0.5538(3) 0.101(2) Uani 1 1 d .
H44A H 1.2608 0.3842 0.5639 0.152 Uiso 1 1 calc R
H44B H 1.4032 0.4623 0.5738 0.152 Uiso 1 1 calc R
H44C H 1.3677 0.3421 0.5675 0.152 Uiso 1 1 calc R
C45 C 1.3917(7) 0.3477(6) 0.4592(4) 0.107(3) Uani 1 1 d .
H45A H 1.3571 0.3352 0.4153 0.161 Uiso 1 1 calc R
H45B H 1.3938 0.2846 0.4705 0.161 Uiso 1 1 calc R
H45C H 1.4776 0.4021 0.4729 0.161 Uiso 1 1 calc R
C46 C 1.2161(5) 0.3985(4) 0.4550(2) 0.0609(13) Uani 1 1 d .
H46 H 1.2024 0.3897 0.4129 0.073 Uiso 1 1 calc R
C47 C 1.3699(8) 0.4262(5) 0.1636(3) 0.104(2) Uani 1 1 d .
H47A H 1.3179 0.4169 0.1903 0.156 Uiso 1 1 calc R
H47B H 1.3663 0.4818 0.1435 0.156 Uiso 1 1 calc R
H47C H 1.4575 0.4435 0.1872 0.156 Uiso 1 1 calc R
C48 C 1.3872(8) 0.3255(6) 0.0727(4) 0.105(2) Uani 1 1 d .
H48A H 1.3611 0.2541 0.0529 0.157 Uiso 1 1 calc R
H48B H 1.4786 0.3570 0.0932 0.157 Uiso 1 1 calc R
H48C H 1.3661 0.3634 0.0425 0.157 Uiso 1 1 calc R
C55 C 1.2159(5) 0.2488(4) 0.1152(2) 0.0589(12) Uani 1 1 d .
H55 H 1.1783 0.2565 0.1453 0.071 Uiso 1 1 calc R
N13 N 1.3106(4) 0.3799(4) 0.4877(2) 0.0721(13) Uani 1 1 d .
N14 N 1.3207(4) 0.3286(3) 0.1172(2) 0.0664(12) Uani 1 1 d .
O5 O 1.1442(3) 0.4266(3) 0.47498(16) 0.0586(8) Uani 1 1 d .
O6 O 1.1621(4) 0.1639(2) 0.07695(15) 0.0617(9) Uani 1 1 d .
C1 C 0.9973(5) 0.6671(3) 0.4330(2) 0.0511(11) Uani 1 1 d .
H1 H 0.9861 0.6953 0.4683 0.061 Uiso 1 1 calc R
C2 C 1.0032(6) 0.7202(4) 0.3865(2) 0.0600(13) Uani 1 1 d .
H2 H 0.9969 0.7842 0.3912 0.072 Uiso 1 1 calc R
C3 C 1.0184(5) 0.6812(3) 0.3330(2) 0.0550(12) Uani 1 1 d .
H3 H 1.0240 0.7181 0.3019 0.066 Uiso 1 1 calc R
C4 C 1.0250(4) 0.5847(3) 0.32753(18) 0.0418(9) Uani 1 1 d .
C5 C 1.0226(4) 0.5361(3) 0.37681(17) 0.0403(9) Uani 1 1 d .
H5A H 1.0320 0.4734 0.3739 0.048 Uiso 1 1 calc R
C6 C 0.9923(5) 0.5444(3) 0.21645(19) 0.0481(10) Uani 1 1 d .
C7 C 0.9146(5) 0.4445(3) 0.11019(19) 0.0483(11) Uani 1 1 d .
C8 C 0.7978(5) 0.4544(4) 0.0879(2) 0.0603(13) Uani 1 1 d .
C9 C 0.7355(6) 0.4337(5) 0.0264(3) 0.0721(15) Uani 1 1 d .
C10 C 0.7834(7) 0.3969(5) -0.0156(2) 0.0798(18) Uani 1 1 d .
C11 C 0.8933(7) 0.3840(4) 0.0041(2) 0.0736(17) Uani 1 1 d .
C12 C 0.9596(6) 0.4086(4) 0.0668(2) 0.0569(12) Uani 1 1 d .
C13 C 0.7344(5) 0.3314(4) 0.4618(2) 0.0542(11) Uani 1 1 d .
H13 H 0.7247 0.3745 0.4917 0.065 Uiso 1 1 calc R
C14 C 0.6361(5) 0.2334(4) 0.4334(3) 0.0641(14) Uani 1 1 d .
H14 H 0.5627 0.2107 0.4455 0.077 Uiso 1 1 calc R
C15 C 0.6457(5) 0.1689(4) 0.3873(2) 0.0551(12) Uani 1 1 d .
H15 H 0.5790 0.1034 0.3678 0.066 Uiso 1 1 calc R
C16 C 0.7569(4) 0.2041(3) 0.37076(18) 0.0411(9) Uani 1 1 d .
C17 C 0.8534(4) 0.3022(3) 0.40268(18) 0.0405(9) Uani 1 1 d .
H17 H 0.9295 0.3252 0.3927 0.049 Uiso 1 1 calc R
C18 C 0.7166(4) 0.0472(3) 0.29495(19) 0.0463(10) Uani 1 1 d .
C19 C 0.7221(4) -0.0843(3) 0.2207(2) 0.0490(11) Uani 1 1 d .
C20 C 0.7222(5) -0.1655(4) 0.2483(2) 0.0615(13) Uani 1 1 d .
C21 C 0.6772(6) -0.2666(4) 0.2141(3) 0.0718(15) Uani 1 1 d .
C22 C 0.6329(5) -0.2864(4) 0.1510(3) 0.0687(15) Uani 1 1 d .
C23 C 0.6298(5) -0.2075(4) 0.1224(2) 0.0670(14) Uani 1 1 d .
C24 C 0.6740(5) -0.1087(3) 0.1567(2) 0.0566(12) Uani 1 1 d .
C50 C 0.5208(6) 0.1679(7) 0.2185(3) 0.096(2) Uani 1 1 d .
C51 C 0.4406(10) 0.1808(8) 0.2500(5) 0.125(3) Uiso 1 1 d .
C52 C 0.4707(11) 0.2714(9) 0.2821(5) 0.136(3) Uiso 1 1 d .
C53 C 0.5633(10) 0.3517(9) 0.2890(5) 0.124(3) Uiso 1 1 d .
C54 C 0.6515(7) 0.3530(8) 0.2560(3) 0.096(3) Uani 1 1 d .
N1 N 1.0074(3) 0.5750(2) 0.42844(15) 0.0389(7) Uani 1 1 d .
N2 N 0.8435(3) 0.3654(3) 0.44676(15) 0.0422(8) Uani 1 1 d .
N5 N 0.7839(4) 0.1510(3) 0.32524(16) 0.0474(9) Uani 1 1 d .
H5 H 0.8497 0.1869 0.3150 0.057 Uiso 1 1 calc R
N6 N 0.7714(4) 0.0202(3) 0.25404(18) 0.0560(10) Uani 1 1 d .
H6 H 0.8369 0.0674 0.2485 0.067 Uiso 1 1 calc R
N7 N 1.0337(4) 0.5316(3) 0.27525(15) 0.0517(10) Uani 1 1 d .
H7 H 1.0677 0.4874 0.2803 0.062 Uiso 1 1 calc R
N8 N 0.9796(4) 0.4619(3) 0.17282(15) 0.0509(9) Uani 1 1 d .
H8 H 1.0132 0.4198 0.1849 0.061 Uiso 1 1 calc R
O1 O 0.9660(3) 0.3091(2) 0.28218(15) 0.0553(8) Uani 1 1 d .
O2 O 1.1191(3) 0.3514(3) 0.22816(17) 0.0624(9) Uani 1 1 d .
O3 O 0.9692(3) 0.1726(2) 0.21233(14) 0.0558(8) Uani 1 1 d .
O4 O 1.1393(4) 0.2551(3) 0.30777(17) 0.0710(10) Uani 1 1 d .
O7 O 0.6206(3) -0.0130(2) 0.30305(15) 0.0589(8) Uani 1 1 d .
O8 O 0.9696(4) 0.6176(2) 0.20322(14) 0.0637(10) Uani 1 1 d .
F1 F 0.7414(3) 0.4784(3) 0.12716(16) 0.0847(10) Uani 1 1 d .
F2 F 0.6246(4) 0.4445(4) 0.0073(2) 0.1131(14) Uani 1 1 d .
F3 F 0.7200(5) 0.3737(4) -0.07664(16) 0.1238(16) Uani 1 1 d .
F4 F 0.9418(5) 0.3486(3) -0.03565(16) 0.1107(14) Uani 1 1 d .
F5 F 1.0695(4) 0.3968(3) 0.08524(15) 0.0878(11) Uani 1 1 d .
F6 F 0.7704(4) -0.1475(3) 0.30949(15) 0.0947(11) Uani 1 1 d .
F7 F 0.6699(4) -0.0316(3) 0.12711(15) 0.0899(11) Uani 1 1 d .
F8 F 0.5864(5) -0.2263(3) 0.06062(15) 0.1076(13) Uani 1 1 d .
F9 F 0.5912(4) -0.3836(2) 0.1182(2) 0.1094(14) Uani 1 1 d .
F10 F 0.6798(5) -0.3448(3) 0.2423(2) 0.1209(16) Uani 1 1 d .
F16 F 0.4973(4) 0.0731(4) 0.18730(19) 0.1188(16) Uani 1 1 d .
F17 F 0.3395(8) 0.0823(7) 0.2474(4) 0.201(3) Uiso 1 1 d .
F18 F 0.3881(10) 0.2742(8) 0.3185(5) 0.240(4) Uiso 1 1 d .
F19 F 0.5970(8) 0.4511(7) 0.3216(4) 0.200(3) Uiso 1 1 d .
F20 F 0.7551(5) 0.4360(4) 0.2609(2) 0.1237(16) Uani 1 1 d .
S1 S 1.05265(10) 0.27307(7) 0.25852(4) 0.0367(2) Uani 1 1 d .
Cu1 Cu 1.0000 0.5000 0.5000 0.0371(2) Uani 1 2 d S
C25 C 0.9372(5) -0.1776(3) 0.0615(2) 0.0537(12) Uani 1 1 d .
H25 H 0.9102 -0.2167 0.0216 0.064 Uiso 1 1 calc R
C26 C 0.9333(5) -0.2287(3) 0.1094(2) 0.0562(12) Uani 1 1 d .
H26 H 0.9058 -0.3011 0.1015 0.067 Uiso 1 1 calc R
C27 C 0.9699(5) -0.1733(3) 0.16914(19) 0.0474(10) Uani 1 1 d .
H27 H 0.9668 -0.2071 0.2016 0.057 Uiso 1 1 calc R
C28 C 1.0113(4) -0.0651(3) 0.17866(18) 0.0385(9) Uani 1 1 d .
C29 C 1.0158(4) -0.0192(3) 0.12870(18) 0.0410(9) Uani 1 1 d .
H29 H 1.0460 0.0534 0.1356 0.049 Uiso 1 1 calc R
C30 C 1.0812(5) -0.0183(3) 0.29238(19) 0.0479(10) Uani 1 1 d .
C31 C 1.1616(5) 0.0634(4) 0.4009(2) 0.0538(12) Uani 1 1 d .
C32 C 1.1093(6) 0.0985(4) 0.4408(2) 0.0647(14) Uani 1 1 d .
C33 C 1.1465(8) 0.0961(6) 0.5020(3) 0.092(2) Uani 1 1 d .
C34 C 1.2337(10) 0.0581(7) 0.5237(3) 0.113(3) Uani 1 1 d .
C35 C 1.2888(9) 0.0237(7) 0.4852(3) 0.102(3) Uani 1 1 d .
C36 C 1.2541(7) 0.0279(5) 0.4249(3) 0.0740(16) Uani 1 1 d .
C37 C 0.7557(5) 0.0216(4) -0.0482(2) 0.0594(13) Uani 1 1 d .
H37 H 0.7505 -0.0202 -0.0836 0.071 Uiso 1 1 calc R
C38 C 0.6574(5) 0.0547(5) -0.0491(2) 0.0732(16) Uani 1 1 d .
H38 H 0.5898 0.0370 -0.0852 0.088 Uiso 1 1 calc R
C39 C 0.6600(5) 0.1137(4) 0.0038(2) 0.0545(11) Uani 1 1 d .
H39 H 0.5949 0.1360 0.0037 0.065 Uiso 1 1 calc R
C40 C 0.7632(4) 0.1384(3) 0.05660(18) 0.0412(9) Uani 1 1 d .
C41 C 0.8589(4) 0.1064(3) 0.05273(18) 0.0401(9) Uani 1 1 d .
H41 H 0.9300 0.1264 0.0877 0.048 Uiso 1 1 calc R
C42 C 0.6803(4) 0.2086(4) 0.1309(2) 0.0475(10) Uani 1 1 d .
C43 C 0.6276(4) 0.2553(4) 0.2212(2) 0.0568(12) Uani 1 1 d .
N3 N 0.9789(4) -0.0733(3) 0.07088(15) 0.0424(8) Uani 1 1 d .
N4 N 0.8567(4) 0.0483(3) 0.00198(15) 0.0427(8) Uani 1 1 d .
N9 N 0.7766(3) 0.1920(3) 0.11422(15) 0.0426(8) Uani 1 1 d .
H9 H 0.8515 0.2166 0.1415 0.051 Uiso 1 1 calc R
N10 N 0.7155(4) 0.2471(3) 0.19284(17) 0.0551(10) Uani 1 1 d .
H10 H 0.7945 0.2667 0.2149 0.066 Uiso 1 1 calc R
N11 N 1.1254(4) 0.0679(3) 0.33858(16) 0.0557(10) Uani 1 1 d .
H11 H 1.1313 0.1267 0.3293 0.067 Uiso 1 1 calc R
N12 N 1.0505(4) 0.0034(3) 0.23566(15) 0.0446(8) Uani 1 1 d .
H12 H 1.0556 0.0656 0.2347 0.054 Uiso 1 1 calc R
O9 O 0.5765(3) 0.1925(3) 0.09587(15) 0.0670(10) Uani 1 1 d .
O10 O 1.0693(4) -0.1037(2) 0.30116(15) 0.0725(11) Uani 1 1 d .
F11 F 1.3168(4) 0.0007(4) 0.38951(18) 0.1062(13) Uani 1 1 d .
F12 F 1.3759(7) -0.0152(6) 0.5066(2) 0.175(3) Uani 1 1 d .
F13 F 1.2702(8) 0.0538(6) 0.58303(19) 0.199(3) Uani 1 1 d .
F14 F 1.0956(6) 0.1336(4) 0.54026(19) 0.1350(19) Uani 1 1 d .
F15 F 1.0225(4) 0.1360(3) 0.42034(17) 0.0960(12) Uani 1 1 d .
Cu2 Cu 1.0000 0.0000 0.0000 0.0423(2) Uani 1 2 d S

loop_
_atom_site_aniso_label
_atom_site_aniso_U_11
_atom_site_aniso_U_22
_atom_site_aniso_U_33
_atom_site_aniso_U_23
_atom_site_aniso_U_13
_atom_site_aniso_U_12
C44 0.105(5) 0.137(7) 0.064(4) 0.014(4) 0.006(4) 0.069(5)
C45 0.081(4) 0.104(5) 0.141(7) -0.013(5) 0.043(4) 0.049(4)
C46 0.068(3) 0.057(3) 0.054(3) 0.000(2) 0.016(2) 0.027(3)
C47 0.107(5) 0.062(4) 0.102(5) -0.003(4) 0.022(4) 0.004(4)
C48 0.102(5) 0.117(6) 0.126(6) 0.051(5) 0.070(5) 0.050(5)
C55 0.075(3) 0.056(3) 0.050(3) 0.014(2) 0.027(2) 0.027(3)
N13 0.062(3) 0.080(3) 0.072(3) -0.005(2) 0.014(2) 0.038(2)
N14 0.057(2) 0.056(3) 0.079(3) 0.019(2) 0.024(2) 0.014(2)
O5 0.064(2) 0.0555(19) 0.066(2) 0.0092(16) 0.0238(17) 0.0340(17)
O6 0.079(2) 0.0449(18) 0.054(2) 0.0090(15) 0.0229(17) 0.0173(17)
C1 0.083(3) 0.040(2) 0.046(2) 0.0112(19) 0.029(2) 0.037(2)
C2 0.112(4) 0.043(2) 0.051(3) 0.018(2) 0.040(3) 0.048(3)
C3 0.100(4) 0.039(2) 0.045(2) 0.0190(19) 0.032(2) 0.040(2)
C4 0.068(3) 0.0310(19) 0.034(2) 0.0103(16) 0.0208(19) 0.0254(19)
C5 0.061(3) 0.0302(19) 0.032(2) 0.0072(16) 0.0143(18) 0.0219(18)
C6 0.079(3) 0.037(2) 0.035(2) 0.0101(17) 0.020(2) 0.028(2)
C7 0.078(3) 0.032(2) 0.038(2) 0.0118(17) 0.022(2) 0.024(2)
C8 0.081(4) 0.047(3) 0.049(3) 0.009(2) 0.018(3) 0.025(3)
C9 0.077(4) 0.065(3) 0.063(3) 0.016(3) 0.008(3) 0.026(3)
C10 0.114(5) 0.064(3) 0.040(3) 0.007(2) 0.007(3) 0.027(3)
C11 0.125(5) 0.056(3) 0.044(3) 0.007(2) 0.037(3) 0.037(3)
C12 0.090(4) 0.050(3) 0.048(3) 0.017(2) 0.032(3) 0.040(3)
C13 0.060(3) 0.049(3) 0.056(3) -0.002(2) 0.027(2) 0.023(2)
C14 0.055(3) 0.059(3) 0.071(3) -0.006(3) 0.031(3) 0.013(2)
C15 0.050(3) 0.046(2) 0.059(3) -0.004(2) 0.022(2) 0.009(2)
C16 0.054(2) 0.035(2) 0.034(2) 0.0052(16) 0.0147(18) 0.0177(18)
C17 0.052(2) 0.034(2) 0.034(2) 0.0074(16) 0.0181(18) 0.0133(18)
C18 0.057(3) 0.038(2) 0.039(2) 0.0027(17) 0.0163(19) 0.015(2)
C19 0.058(3) 0.035(2) 0.048(2) -0.0029(18) 0.025(2) 0.0113(19)
C20 0.076(3) 0.053(3) 0.051(3) 0.007(2) 0.021(2) 0.022(2)
C21 0.087(4) 0.043(3) 0.089(4) 0.016(3) 0.033(3) 0.027(3)
C22 0.072(3) 0.040(3) 0.078(4) -0.013(2) 0.025(3) 0.012(2)
C23 0.076(3) 0.051(3) 0.054(3) -0.007(2) 0.020(3) 0.011(3)
C24 0.070(3) 0.038(2) 0.054(3) 0.004(2) 0.025(2) 0.012(2)
C50 0.050(3) 0.167(7) 0.046(3) -0.008(4) 0.013(2) 0.029(4)
C54 0.090(5) 0.160(8) 0.050(3) -0.015(4) 0.010(3) 0.083(5)
N1 0.056(2) 0.0315(16) 0.0327(16) 0.0073(13) 0.0150(15) 0.0217(15)
N2 0.057(2) 0.0374(18) 0.0348(17) 0.0067(14) 0.0158(16) 0.0219(16)
N5 0.051(2) 0.0371(18) 0.044(2) -0.0024(15) 0.0225(16) 0.0056(16)
N6 0.064(2) 0.0356(19) 0.055(2) -0.0067(16) 0.0307(19) 0.0032(17)
N7 0.101(3) 0.0400(19) 0.0334(18) 0.0161(15) 0.0264(19) 0.044(2)
N8 0.090(3) 0.044(2) 0.0345(18) 0.0144(15) 0.0238(18) 0.040(2)
O1 0.067(2) 0.0438(17) 0.062(2) 0.0046(15) 0.0322(17) 0.0250(15)
O2 0.076(2) 0.057(2) 0.079(2) 0.0357(18) 0.047(2) 0.0339(18)
O3 0.074(2) 0.0432(17) 0.0453(17) 0.0005(14) 0.0069(15) 0.0294(16)
O4 0.081(2) 0.0517(19) 0.066(2) 0.0179(17) -0.0060(18) 0.0298(18)
O7 0.0575(19) 0.0436(17) 0.058(2) 0.0000(15) 0.0235(16) 0.0021(15)
O8 0.120(3) 0.0428(17) 0.0423(17) 0.0192(14) 0.0232(18) 0.0482(19)
F1 0.090(2) 0.101(3) 0.078(2) 0.0143(19) 0.0311(19) 0.053(2)
F2 0.102(3) 0.130(4) 0.092(3) 0.020(3) -0.004(2) 0.055(3)
F3 0.164(4) 0.127(3) 0.0419(18) 0.004(2) -0.004(2) 0.046(3)
F4 0.185(4) 0.119(3) 0.059(2) 0.011(2) 0.062(3) 0.082(3)
F5 0.124(3) 0.111(3) 0.071(2) 0.0264(19) 0.048(2) 0.081(3)
F6 0.135(3) 0.091(3) 0.061(2) 0.0191(18) 0.025(2) 0.054(2)
F7 0.139(3) 0.0590(19) 0.065(2) 0.0197(16) 0.031(2) 0.033(2)
F8 0.147(4) 0.088(3) 0.055(2) -0.0178(18) 0.017(2) 0.032(2)
F9 0.125(3) 0.0429(17) 0.131(3) -0.0254(19) 0.030(3) 0.0227(19)
F10 0.176(4) 0.062(2) 0.133(4) 0.041(2) 0.045(3) 0.056(3)
F16 0.109(3) 0.117(3) 0.072(2) 0.007(2) 0.024(2) -0.010(3)
F20 0.135(4) 0.088(3) 0.117(4) -0.031(3) 0.025(3) 0.036(3)
S1 0.0486(6) 0.0292(5) 0.0356(5) 0.0088(4) 0.0149(4) 0.0183(4)
Cu1 0.0568(4) 0.0294(3) 0.0268(3) 0.0054(3) 0.0143(3) 0.0190(3)
C25 0.087(3) 0.041(2) 0.039(2) 0.0086(19) 0.024(2) 0.030(2)
C26 0.092(4) 0.030(2) 0.048(3) 0.0091(19) 0.025(2) 0.025(2)
C27 0.076(3) 0.036(2) 0.038(2) 0.0136(17) 0.022(2) 0.028(2)
C28 0.057(2) 0.0327(19) 0.037(2) 0.0134(16) 0.0205(18) 0.0259(18)
C29 0.065(3) 0.0318(19) 0.038(2) 0.0124(16) 0.0260(19) 0.0249(19)
C30 0.076(3) 0.040(2) 0.038(2) 0.0156(18) 0.022(2) 0.031(2)
C31 0.087(3) 0.045(2) 0.037(2) 0.0103(19) 0.023(2) 0.033(2)
C32 0.100(4) 0.060(3) 0.048(3) 0.013(2) 0.030(3) 0.043(3)
C33 0.151(7) 0.100(5) 0.046(3) 0.012(3) 0.044(4) 0.067(5)
C34 0.195(9) 0.133(7) 0.036(3) 0.026(4) 0.028(4) 0.097(7)
C35 0.144(7) 0.125(6) 0.064(4) 0.026(4) 0.009(4) 0.097(6)
C36 0.104(4) 0.084(4) 0.052(3) 0.015(3) 0.022(3) 0.059(4)
C37 0.074(3) 0.071(3) 0.035(2) -0.003(2) 0.016(2) 0.037(3)
C38 0.069(3) 0.105(4) 0.038(3) -0.013(3) 0.001(2) 0.046(3)
C39 0.056(3) 0.068(3) 0.040(2) 0.003(2) 0.011(2) 0.031(2)
C40 0.055(2) 0.035(2) 0.035(2) 0.0088(16) 0.0171(18) 0.0174(18)
C41 0.052(2) 0.038(2) 0.032(2) 0.0076(16) 0.0149(17) 0.0199(18)
C42 0.049(3) 0.053(3) 0.043(2) 0.0056(19) 0.017(2) 0.023(2)
C43 0.045(3) 0.091(4) 0.036(2) 0.001(2) 0.0116(19) 0.034(3)
N3 0.064(2) 0.0379(18) 0.0353(17) 0.0134(14) 0.0231(16) 0.0263(16)
N4 0.060(2) 0.0400(18) 0.0341(18) 0.0092(14) 0.0202(16) 0.0239(16)
N9 0.0460(19) 0.0435(19) 0.0381(18) -0.0005(15) 0.0128(15) 0.0211(16)
N10 0.045(2) 0.076(3) 0.045(2) -0.0016(19) 0.0143(17) 0.0297(19)
N11 0.101(3) 0.0371(19) 0.0342(19) 0.0130(15) 0.020(2) 0.033(2)
N12 0.080(2) 0.0307(17) 0.0352(18) 0.0141(14) 0.0230(17) 0.0305(17)
O9 0.060(2) 0.102(3) 0.0447(18) 0.0051(18) 0.0116(16) 0.046(2)
O10 0.141(4) 0.0384(17) 0.0419(18) 0.0199(14) 0.022(2) 0.042(2)
F11 0.133(3) 0.144(4) 0.083(2) 0.021(2) 0.038(2) 0.100(3)
F12 0.245(7) 0.257(7) 0.093(3) 0.046(4) 0.011(4) 0.203(6)
F13 0.342(10) 0.272(8) 0.045(2) 0.061(4) 0.043(4) 0.199(8)
F14 0.211(5) 0.172(5) 0.075(3) 0.021(3) 0.082(3) 0.113(4)
F15 0.127(3) 0.116(3) 0.083(2) 0.018(2) 0.038(2) 0.088(3)
Cu2 0.0697(5) 0.0421(4) 0.0313(4) 0.0140(3) 0.0264(3) 0.0322(4)

loop_
_atom_type_symbol
_atom_type_description
_atom_type_scat_dispersion_real
_atom_type_scat_dispersion_imag
_atom_type_scat_source
C C 0.0033 0.0016 'International Tables Vol C Tables 4.2.6.8 and 6.1.1.4'
H H 0.0000 0.0000 'International Tables Vol C Tables 4.2.6.8 and 6.1.1.4'
N N 0.0061 0.0033 'International Tables Vol C Tables 4.2.6.8 and 6.1.1.4'
O O 0.0106 0.0060 'International Tables Vol C Tables 4.2.6.8 and 6.1.1.4'
F F 0.0171 0.0103 'International Tables Vol C Tables 4.2.6.8 and 6.1.1.4'
S S 0.1246 0.1234 'International Tables Vol C Tables 4.2.6.8 and 6.1.1.4'
Cu Cu 0.3201 1.2651 'International Tables Vol C Tables 4.2.6.8 and 6.1.1.4'

loop_
_geom_angle_atom_site_label_1
_geom_angle_atom_site_label_2
_geom_angle_atom_site_label_3
_geom_angle
_geom_angle_site_symmetry_1
_geom_angle_site_symmetry_3
O5 C46 N13 125.7(5) . .
O6 C55 N14 126.1(5) . .
C46 N13 C44 119.9(5) . .
C46 N13 C45 121.2(6) . .
C44 N13 C45 119.0(6) . .
C55 N14 C48 121.7(5) . .
C55 N14 C47 119.9(5) . .
C48 N14 C47 118.3(5) . .
N1 C1 C2 121.2(4) . .
C1 C2 C3 121.7(4) . .
C2 C3 C4 117.2(4) . .
C5 C4 C3 118.5(4) . .
C5 C4 N7 116.8(3) . .
C3 C4 N7 124.6(4) . .
N1 C5 C4 123.4(3) . .
O8 C6 N7 125.2(4) . .
O8 C6 N8 123.2(4) . .
N7 C6 N8 111.6(3) . .
C12 C7 N8 120.1(4) . .
C12 C7 C8 116.4(4) . .
N8 C7 C8 123.3(4) . .
F1 C8 C9 118.5(5) . .
F1 C8 C7 119.9(4) . .
C9 C8 C7 121.5(5) . .
F2 C9 C8 119.3(6) . .
F2 C9 C10 120.5(6) . .
C8 C9 C10 120.1(6) . .
C11 C10 F3 119.7(6) . .
C11 C10 C9 120.0(5) . .
F3 C10 C9 120.3(7) . .
F4 C11 C10 121.2(6) . .
F4 C11 C12 118.9(6) . .
C10 C11 C12 119.9(5) . .
F5 C12 C7 119.2(4) . .
F5 C12 C11 118.9(5) . .
C7 C12 C11 121.9(5) . .
N2 C13 C14 121.1(4) . .
C13 C14 C15 120.9(4) . .
C16 C15 C14 118.3(4) . .
C15 C16 C17 117.6(4) . .
C15 C16 N5 126.8(4) . .
C17 C16 N5 115.7(4) . .
N2 C17 C16 124.1(4) . .
O7 C18 N6 123.7(4) . .
O7 C18 N5 124.6(4) . .
N6 C18 N5 111.8(4) . .
C20 C19 C24 116.5(4) . .
C20 C19 N6 122.9(4) . .
C24 C19 N6 120.7(4) . .
F6 C20 C19 119.8(4) . .
F6 C20 C21 118.8(5) . .
C19 C20 C21 121.4(5) . .
F10 C21 C22 119.8(5) . .
F10 C21 C20 120.2(6) . .
C22 C21 C20 120.0(5) . .
F9 C22 C23 120.4(5) . .
F9 C22 C21 119.8(5) . .
C23 C22 C21 119.8(5) . .
F8 C23 C22 120.1(5) . .
F8 C23 C24 120.4(5) . .
C22 C23 C24 119.4(5) . .
F7 C24 C23 118.2(5) . .
F7 C24 C19 118.9(4) . .
C23 C24 C19 122.9(5) . .
F16 C50 C43 120.9(5) . .
F16 C50 C51 121.3(7) . .
C43 C50 C51 117.8(8) . .
C52 C51 C50 119.2(10) . .
C52 C51 F17 128.6(11) . .
C50 C51 F17 111.7(9) . .
C53 C52 C51 128.2(13) . .
C53 C52 F18 116.7(11) . .
C51 C52 F18 114.8(11) . .
C52 C53 F19 129.9(11) . .
C52 C53 C54 119.4(11) . .
F19 C53 C54 110.5(9) . .
F20 C54 C43 120.2(5) . .
F20 C54 C53 123.8(7) . .
C43 C54 C53 115.8(9) . .
C5 N1 C1 117.9(3) . .
C5 N1 Cu1 122.7(3) . .
C1 N1 Cu1 119.4(3) . .
C17 N2 C13 117.9(4) . .
C17 N2 Cu1 121.5(3) . .
C13 N2 Cu1 119.9(3) . .
C18 N5 C16 127.1(4) . .
C18 N6 C19 121.0(4) . .
C6 N7 C4 125.2(3) . .
C6 N8 C7 122.9(4) . .
O4 S1 O2 113.0(2) . .
O4 S1 O1 110.1(2) . .
O2 S1 O1 107.87(19) . .
O4 S1 O3 109.38(19) . .
O2 S1 O3 109.2(2) . .
O1 S1 O3 107.2(2) . .
N1 Cu1 N1 180.000(1) . 2_766
N1 Cu1 N2 86.11(13) . 2_766
N1 Cu1 N2 93.89(13) 2_766 2_766
N1 Cu1 N2 93.89(13) . .
N1 Cu1 N2 86.11(13) 2_766 .
N2 Cu1 N2 180.00(17) 2_766 .
N3 C25 C26 121.7(4) . .
C25 C26 C27 120.7(4) . .
C26 C27 C28 117.5(4) . .
C29 C28 C27 118.6(4) . .
C29 C28 N12 116.0(3) . .
C27 C28 N12 125.4(3) . .
N3 C29 C28 123.7(4) . .
O10 C30 N12 124.3(4) . .
O10 C30 N11 123.4(4) . .
N12 C30 N11 112.2(3) . .
C32 C31 C36 117.4(5) . .
C32 C31 N11 120.9(5) . .
C36 C31 N11 121.7(5) . .
F15 C32 C31 119.8(5) . .
F15 C32 C33 119.3(5) . .
C31 C32 C33 120.9(6) . .
C34 C33 F14 120.3(6) . .
C34 C33 C32 120.3(6) . .
F14 C33 C32 119.4(7) . .
C33 C34 F13 121.3(7) . .
C33 C34 C35 120.2(6) . .
F13 C34 C35 118.5(8) . .
F12 C35 C36 119.9(7) . .
F12 C35 C34 120.5(6) . .
C36 C35 C34 119.6(6) . .
F11 C36 C35 118.0(6) . .
F11 C36 C31 120.4(5) . .
C35 C36 C31 121.5(6) . .
N4 C37 C38 121.7(4) . .
C39 C38 C37 120.5(5) . .
C40 C39 C38 117.6(4) . .
C41 C40 C39 118.1(4) . .
C41 C40 N9 117.1(4) . .
C39 C40 N9 124.9(4) . .
N4 C41 C40 124.7(4) . .
O9 C42 N10 122.8(4) . .
O9 C42 N9 124.9(4) . .
N10 C42 N9 112.2(4) . .
C50 C43 N10 120.7(5) . .
C50 C43 C54 119.4(6) . .
N10 C43 C54 119.8(5) . .
C25 N3 C29 117.8(3) . .
C25 N3 Cu2 120.3(3) . .
C29 N3 Cu2 121.7(3) . .
C37 N4 C41 117.3(4) . .
C37 N4 Cu2 120.0(3) . .
C41 N4 Cu2 122.7(3) . .
C42 N9 C40 125.5(4) . .
C42 N10 C43 122.1(4) . .
C30 N11 C31 121.9(4) . .
C30 N12 C28 126.9(3) . .
N3 Cu2 N3 180.00(17) . 2_755
N3 Cu2 N4 92.80(13) . .
N3 Cu2 N4 87.20(13) 2_755 .
N3 Cu2 N4 87.20(13) . 2_755
N3 Cu2 N4 92.80(13) 2_755 2_755
N4 Cu2 N4 180.00(14) . 2_755

loop_
_geom_bond_atom_site_label_1
_geom_bond_atom_site_label_2
_geom_bond_distance
_geom_bond_site_symmetry_2
C44 N13 1.453(8) .
C45 N13 1.461(7) .
C46 O5 1.224(6) .
C46 N13 1.308(7) .
C47 N14 1.470(8) .
C48 N14 1.446(8) .
C55 O6 1.244(6) .
C55 N14 1.311(6) .
C1 N1 1.344(5) .
C1 C2 1.371(6) .
C2 C3 1.379(6) .
C3 C4 1.387(6) .
C4 C5 1.388(5) .
C4 N7 1.400(5) .
C5 N1 1.340(5) .
C6 O8 1.208(5) .
C6 N7 1.375(5) .
C6 N8 1.393(5) .
C7 C12 1.380(6) .
C7 N8 1.400(6) .
C7 C8 1.406(7) .
C8 F1 1.337(6) .
C8 C9 1.365(7) .
C9 F2 1.340(7) .
C9 C10 1.385(9) .
C10 C11 1.346(9) .
C10 F3 1.354(6) .
C11 F4 1.341(7) .
C11 C12 1.394(7) .
C12 F5 1.334(6) .
C13 N2 1.343(6) .
C13 C14 1.384(7) .
C14 C15 1.381(7) .
C15 C16 1.385(6) .
C16 C17 1.394(6) .
C16 N5 1.396(5) .
C17 N2 1.338(5) .
C18 O7 1.208(5) .
C18 N6 1.368(6) .
C18 N5 1.379(5) .
C19 C20 1.368(7) .
C19 C24 1.394(7) .
C19 N6 1.414(5) .
C20 F6 1.338(6) .
C20 C21 1.389(7) .
C21 F10 1.343(6) .
C21 C22 1.375(8) .
C22 F9 1.336(6) .
C22 C23 1.359(8) .
C23 F8 1.346(6) .
C23 C24 1.365(7) .
C24 F7 1.351(6) .
C50 F16 1.345(9) .
C50 C43 1.377(9) .
C50 C51 1.379(11) .
C51 C52 1.281(13) .
C51 F17 1.438(12) .
C52 C53 1.205(13) .
C52 F18 1.446(13) .
C53 F19 1.380(11) .
C53 C54 1.431(11) .
C54 F20 1.309(10) .
C54 C43 1.411(9) .
N1 Cu1 2.053(3) .
N2 Cu1 2.067(3) .
O1 S1 1.487(3) .
O2 S1 1.455(3) .
O3 S1 1.492(3) .
O4 S1 1.436(3) .
Cu1 N1 2.053(3) 2_766
Cu1 N2 2.067(3) 2_766
C25 N3 1.340(5) .
C25 C26 1.382(6) .
C26 C27 1.386(6) .
C27 C28 1.390(6) .
C28 C29 1.382(5) .
C28 N12 1.404(5) .
C29 N3 1.341(5) .
C30 O10 1.205(5) .
C30 N12 1.364(5) .
C30 N11 1.366(5) .
C31 C32 1.376(7) .
C31 C36 1.379(7) .
C31 N11 1.407(5) .
C32 F15 1.326(7) .
C32 C33 1.377(8) .
C33 C34 1.339(11) .
C33 F14 1.351(7) .
C34 F13 1.342(7) .
C34 C35 1.372(11) .
C35 F12 1.347(8) .
C35 C36 1.362(8) .
C36 F11 1.346(7) .
C37 N4 1.332(6) .
C37 C38 1.398(7) .
C38 C39 1.390(7) .
C39 C40 1.389(6) .
C40 C41 1.380(6) .
C40 N9 1.399(5) .
C41 N4 1.347(5) .
C42 O9 1.206(5) .
C42 N10 1.371(6) .
C42 N9 1.376(5) .
C43 N10 1.389(6) .
N3 Cu2 2.042(3) .
N4 Cu2 2.051(4) .
Cu2 N3 2.042(3) 2_755
Cu2 N4 2.051(4) 2_755

loop_
_platon_squeeze_void_nr
_platon_squeeze_void_average_x
_platon_squeeze_void_average_y
_platon_squeeze_void_average_z
_platon_squeeze_void_volume
_platon_squeeze_void_count_electrons
_platon_squeeze_void_content
1 0.355 0.721 0.295 224 44 ' '
2 0.644 0.279 0.705 223 44 ' '
